data_1538512
loop_
_publ_author_name
'Rabadanov, M.Kh.'
'Ivanov-Shits, A.K.'
'Kireev, V.V.'
'Pietraszko, A.'
'Simonov, V.I.'

_publ_section_title
;
 Atomic structure and mechanism of superionic conductivity of Li3.31
 Ge0.31 P0.69 O4 single crystals
;
_journal_name_full Kristallografiya
_journal_page_first 802
_journal_page_last 807
_journal_volume 48
_journal_year 2003
_chemical_formula_sum 'Ge0.31 Li3.05 O4 P0.69'
_chemical_name_systematic 'Li3.05 (Ge0.31 P0.69 O4)'
_space_group_IT_number 62
_symmetry_space_group_name_Hall '-P 2ac 2n'
_symmetry_space_group_name_H-M 'P n m a'
_cell_angle_alpha 90
_cell_angle_beta 90
_cell_angle_gamma 90
_cell_formula_units_Z 4
_cell_length_a 10.69
_cell_length_b 6.1946
_cell_length_c 5.0266
_cell_volume 332.863
_citation_journal_id_ASTM KRISAJ
_cod_data_source_file Rabadanov_KRISAJ_2003_461.cif
_cod_data_source_block Ge0.31Li3.05O4P0.69
_cod_original_cell_volume 332.8628
_cod_database_code 1538512

loop_
_symmetry_equiv_pos_as_xyz
x,y,z
-x+1/2,-y,z+1/2
x+1/2,-y+1/2,-z+1/2
-x,y+1/2,-z
-x,-y,-z
x-1/2,y,-z-1/2
-x-1/2,y-1/2,z-1/2
x,-y-1/2,z

loop_
_atom_site_label
_atom_site_type_symbol
_atom_site_fract_x
_atom_site_fract_y
_atom_site_fract_z
_atom_site_occupancy
_atom_site_U_iso_or_equiv
O3 O-2 0.0885 0.75 0.1452 1 0.0
Ge1 Ge+4 0.4128 0.25 0.32194 0.31 0.0
O2 O-2 0.0556 0.25 0.2834 1 0.0
Li4 Li+1 0.095 0.25 0.844 0.082 0.0
Li5 Li+1 0.21 0.25 0.009 0.063 0.0
P1 P+5 0.4128 0.25 0.32194 0.69 0.0
Li2 Li+1 0.0742 0.25 0.6885 0.83 0.0
Li6 Li+1 0.021 -0.046 0.428 0.088 0.0
Li3 Li+1 0.171 0.037 0.149 0.102 0.0
Li1 Li+1 0.1643 -0.0027 0.3131 0.85 0.0
O1 O-2 0.33968 0.0363 0.2141 1 0.0
